data_7704592
loop_
_publ_author_name
'Wen, Ya'
'Ouyang, Cheng'
'Li, Quanwen'
'Rees, Thomas W.'
'Qiu, Kangqiang'
'Ji, Liangnian'
'Chao, Hui'

_publ_section_title
;
 Synthesis, characterization and anticancer mechanism studies of
 fluorinated cyclometalated ruthenium(ii) complexes.
;
_journal_issue 21
_journal_name_full 'Dalton transactions (Cambridge, England : 2003)'
_journal_page_first 7044
_journal_page_last 7052
_journal_paper_doi 10.1039/d0dt01412e
_journal_volume 49
_journal_year 2020
_chemical_formula_moiety 'C37 H25 F N5 Ru, F6 P, C2 H3 N'
_chemical_formula_sum 'C39 H28 F7 N6 P Ru'
_chemical_formula_weight 845.71
_space_group_crystal_system monoclinic
_space_group_IT_number 14
_space_group_name_Hall '-P 2yn'
_space_group_name_H-M_alt 'P 1 21/n 1'
_atom_sites_solution_hydrogens geom
_audit_block_doi 10.5517/ccdc.csd.cc21jjqv
_audit_creation_date 2019-09-11
_audit_creation_method
;
Olex2 1.2
(compiled 2017.01.04 svn.r3372 for OlexSys, GUI svn.r5292)
;
_audit_update_record
;
2020-05-18 deposited with the CCDC.	2020-05-21 downloaded from the CCDC.
;
_cell_angle_alpha 90
_cell_angle_beta 99.627(2)
_cell_angle_gamma 90
_cell_formula_units_Z 4
_cell_length_a 8.7662(2)
_cell_length_b 18.5608(4)
_cell_length_c 21.9662(5)
_cell_measurement_reflns_used 16198
_cell_measurement_temperature 150.00(10)
_cell_measurement_theta_max 29.4810
_cell_measurement_theta_min 3.7900
_cell_volume 3523.74(14)
_computing_cell_refinement 'CrysAlisPro 1.171.38.43 (Rigaku OD, 2015)'
_computing_data_collection 'CrysAlisPro 1.171.38.43 (Rigaku OD, 2015)'
_computing_data_reduction 'CrysAlisPro 1.171.38.43 (Rigaku OD, 2015)'
_computing_molecular_graphics 'Olex2 (Dolomanov et al., 2009)'
_computing_publication_material 'Olex2 (Dolomanov et al., 2009)'
_computing_structure_refinement 'ShelXL (Sheldrick, 2015)'
_diffrn_ambient_environment N~2~
_diffrn_ambient_temperature 150.00(10)
_diffrn_detector 'CCD plate'
_diffrn_detector_area_resol_mean 5.2913
_diffrn_detector_type AtlasS2
_diffrn_measured_fraction_theta_full 0.998
_diffrn_measured_fraction_theta_max 0.987
_diffrn_measurement_details
;
List of Runs (angles in degrees, time in seconds):

  # Type    Start    End  Width  t~exp~   \w     \q     \k     \f   Frames
#--------------------------------------------------------------------------
  1  \w    -16.00  48.00   1.00    3.06    --   11.80  57.00 -60.00   64
  2  \w    -12.00  57.00   1.00    3.06    --   11.80  38.00 120.00   69
  3  \w    -61.00 -35.00   1.00    3.06    --   11.80 -57.00  90.00   26
  4  \w    -56.00  31.00   1.00    3.06    --   11.80 -38.00  90.00   87
  5  \w     49.00  75.00   1.00    3.06    --   11.80-178.00  60.00   26
  6  \w     35.00  99.00   1.00    3.06    --   11.80-178.00  30.00   64
  7  \w     46.00  77.00   1.00    3.06    --   11.80-178.00 -60.00   31
  8  \w    -16.00  24.00   1.00    3.06    --  -10.86 -99.00-180.00   40
;
_diffrn_measurement_device 'four-circle diffractometer'
_diffrn_measurement_device_type 'SuperNova, Dual, Cu at zero, AtlasS2'
_diffrn_measurement_method '\w scans'
_diffrn_orient_matrix_type 'CrysAlisPro convention (1999,Acta A55,543-557)'
_diffrn_orient_matrix_UB_11 0.0269958000
_diffrn_orient_matrix_UB_12 -0.0307411000
_diffrn_orient_matrix_UB_13 0.0177581000
_diffrn_orient_matrix_UB_21 -0.0041489000
_diffrn_orient_matrix_UB_22 -0.0205458000
_diffrn_orient_matrix_UB_23 -0.0274664000
_diffrn_orient_matrix_UB_31 0.0773876000
_diffrn_orient_matrix_UB_32 0.0096237000
_diffrn_orient_matrix_UB_33 -0.0018569000
_diffrn_radiation_monochromator mirror
_diffrn_radiation_probe x-ray
_diffrn_radiation_type MoK\a
_diffrn_radiation_wavelength 0.71073
_diffrn_reflns_av_R_equivalents 0.0320
_diffrn_reflns_av_unetI/netI 0.0278
_diffrn_reflns_Laue_measured_fraction_full 0.998
_diffrn_reflns_Laue_measured_fraction_max 0.987
_diffrn_reflns_limit_h_max 10
_diffrn_reflns_limit_h_min -11
_diffrn_reflns_limit_k_max 24
_diffrn_reflns_limit_k_min -24
_diffrn_reflns_limit_l_max 26
_diffrn_reflns_limit_l_min -27
_diffrn_reflns_number 37298
_diffrn_reflns_point_group_measured_fraction_full 0.998
_diffrn_reflns_point_group_measured_fraction_max 0.987
_diffrn_reflns_theta_full 25.242
_diffrn_reflns_theta_max 27.499
_diffrn_reflns_theta_min 3.243
_diffrn_source 'micro-focus sealed X-ray tube'
_diffrn_source_type 'SuperNova (Mo) X-ray Source'
_exptl_absorpt_coefficient_mu 0.567
_exptl_absorpt_correction_T_max 1.00000
_exptl_absorpt_correction_T_min 0.91007
_exptl_absorpt_correction_type multi-scan
_exptl_absorpt_process_details
;
CrysAlisPro 1.171.38.43 (Rigaku Oxford Diffraction, 2015)
Empirical absorption correction using spherical harmonics,
 implemented in SCALE3 ABSPACK scaling algorithm.
;
_exptl_crystal_colour purple
_exptl_crystal_density_diffrn 1.594
_exptl_crystal_description prism
_exptl_crystal_F_000 1704
_exptl_crystal_size_max 0.5
_exptl_crystal_size_mid 0.4
_exptl_crystal_size_min 0.3
_refine_diff_density_max 0.831
_refine_diff_density_min -0.463
_refine_diff_density_rms 0.066
_refine_ls_extinction_method none
_refine_ls_goodness_of_fit_ref 1.032
_refine_ls_hydrogen_treatment constr
_refine_ls_matrix_type full
_refine_ls_number_parameters 488
_refine_ls_number_reflns 7990
_refine_ls_number_restraints 0
_refine_ls_restrained_S_all 1.032
_refine_ls_R_factor_all 0.0382
_refine_ls_R_factor_gt 0.0313
_refine_ls_shift/su_max 0.004
_refine_ls_shift/su_mean 0.000
_refine_ls_structure_factor_coef Fsqd
_refine_ls_weighting_details 'w=1/[\s^2^(Fo^2^)+(0.0268P)^2^+3.9635P] where P=(Fo^2^+2Fc^2^)/3'
_refine_ls_weighting_scheme calc
_refine_ls_wR_factor_gt 0.0706
_refine_ls_wR_factor_ref 0.0739
_reflns_Friedel_coverage 0.000
_reflns_number_gt 6954
_reflns_number_total 7990
_reflns_threshold_expression 'I > 2\s(I)'
_cod_data_source_file d0dt01412e2.cif
_cod_data_source_block 1610273
_cod_database_code 7704592
_shelx_shelxl_version_number 2014/7
_chemical_oxdiff_formula 'C20 H20 N Ru'
_chemical_oxdiff_usercomment Ru1-4
_shelx_space_group_comment
;
The symmetry employed for this shelxl refinement is uniquely defined
by the following loop, which should always be used as a source of
symmetry information in preference to the above space-group names.
They are only intended as comments.
;
_reflns_odcompleteness_completeness 99.73
_reflns_odcompleteness_iscentric 1
_reflns_odcompleteness_theta 26.32
_olex2_refinement_description
;
1. Fixed Uiso
 At 1.2 times of:
  All C(H) groups
 At 1.5 times of:
  All C(H,H,H) groups
2.a Aromatic/amide H refined with riding coordinates:
 C2(H2), C3(H3), C4(H4), C5(H5), C8(H8), C9(H9), C10(H10), C13(H13), C14(H14),
 C15(H15), C16(H16), C17(H17), C18(H18), C19(H19), C20(H20), C22(H22), C23(H23),
  C24(H24), C25(H25), C28(H28), C30(H30), C33(H33), C34(H34), C36(H36), C37(H37)
2.b Idealised Me refined as rotating group:
 C38(H38A,H38B,H38C)
;
_olex2_submission_special_instructions 'No special instructions were received'
_oxdiff_exptl_absorpt_empirical_details
;
Empirical correction (ABSPACK) includes:
- Absorption correction using spherical harmonics
- Frame scaling
;
_oxdiff_exptl_absorpt_empirical_full_max 1.227
_oxdiff_exptl_absorpt_empirical_full_min 0.816

loop_
_space_group_symop_operation_xyz
'x, y, z'
'-x+1/2, y+1/2, -z+1/2'
'-x, -y, -z'
'x-1/2, -y-1/2, z-1/2'

loop_
_atom_site_label
_atom_site_type_symbol
_atom_site_fract_x
_atom_site_fract_y
_atom_site_fract_z
_atom_site_U_iso_or_equiv
_atom_site_adp_type
_atom_site_occupancy
_atom_site_site_symmetry_order
_atom_site_calc_flag
_atom_site_refinement_flags_posn
_atom_site_refinement_flags_adp
_atom_site_refinement_flags_occupancy
_atom_site_disorder_assembly
_atom_site_disorder_group
Ru1 Ru 0.51648(2) 0.75301(2) 0.48473(2) 0.01352(5) Uani 1 1 d . . . . .
F1 F 0.44735(17) 0.94530(8) 0.92022(6) 0.0349(3) Uani 1 1 d . . . . .
N1 N 0.54014(19) 0.72790(9) 0.39725(8) 0.0169(3) Uani 1 1 d . . . . .
N2 N 0.43194(19) 0.64370(9) 0.47405(8) 0.0187(4) Uani 1 1 d . . . . .
N3 N 0.29837(18) 0.79637(9) 0.47236(8) 0.0152(3) Uani 1 1 d . . . . .
N4 N 0.50419(18) 0.78301(8) 0.56880(7) 0.0146(3) Uani 1 1 d . . . . .
N5 N 0.73080(19) 0.72191(9) 0.53084(8) 0.0168(3) Uani 1 1 d . . . . .
C1 C 0.5964(2) 0.84849(11) 0.45734(9) 0.0166(4) Uani 1 1 d . . . . .
C2 C 0.6199(2) 0.91363(11) 0.48961(10) 0.0206(4) Uani 1 1 d . . . . .
H2 H 0.5978 0.9163 0.5295 0.025 Uiso 1 1 calc R . . . .
C3 C 0.6753(2) 0.97415(12) 0.46366(11) 0.0260(5) Uani 1 1 d . . . . .
H3 H 0.6911 1.0166 0.4863 0.031 Uiso 1 1 calc R . . . .
C4 C 0.7075(3) 0.97177(12) 0.40380(11) 0.0270(5) Uani 1 1 d . . . . .
H4 H 0.7464 1.0123 0.3868 0.032 Uiso 1 1 calc R . . . .
C5 C 0.6815(2) 0.90912(12) 0.36969(10) 0.0240(5) Uani 1 1 d . . . . .
H5 H 0.7003 0.9078 0.3293 0.029 Uiso 1 1 calc R . . . .
C6 C 0.6270(2) 0.84778(11) 0.39594(10) 0.0191(4) Uani 1 1 d . . . . .
C7 C 0.5995(2) 0.77867(11) 0.36309(9) 0.0192(4) Uani 1 1 d . . . . .
C8 C 0.6293(3) 0.76130(13) 0.30459(10) 0.0267(5) Uani 1 1 d . . . . .
H8 H 0.6720 0.7954 0.2813 0.032 Uiso 1 1 calc R . . . .
C9 C 0.5949(3) 0.69284(13) 0.28145(11) 0.0313(5) Uani 1 1 d . . . . .
H9 H 0.6148 0.6807 0.2425 0.038 Uiso 1 1 calc R . . . .
C10 C 0.5306(3) 0.64207(13) 0.31618(10) 0.0274(5) Uani 1 1 d . . . . .
H10 H 0.5060 0.5962 0.3006 0.033 Uiso 1 1 calc R . . . .
C11 C 0.5039(2) 0.66107(11) 0.37451(10) 0.0202(4) Uani 1 1 d . . . . .
C12 C 0.4367(2) 0.61437(11) 0.41761(10) 0.0203(4) Uani 1 1 d . . . . .
C13 C 0.3769(3) 0.54607(12) 0.40205(11) 0.0264(5) Uani 1 1 d . . . . .
H13 H 0.3809 0.5268 0.3633 0.032 Uiso 1 1 calc R . . . .
C14 C 0.3116(3) 0.50725(12) 0.44471(12) 0.0300(5) Uani 1 1 d . . . . .
H14 H 0.2704 0.4617 0.4349 0.036 Uiso 1 1 calc R . . . .
C15 C 0.3081(3) 0.53679(12) 0.50214(11) 0.0274(5) Uani 1 1 d . . . . .
H15 H 0.2652 0.5113 0.5316 0.033 Uiso 1 1 calc R . . . .
C16 C 0.3691(2) 0.60471(12) 0.51542(10) 0.0225(4) Uani 1 1 d . . . . .
H16 H 0.3668 0.6243 0.5542 0.027 Uiso 1 1 calc R . . . .
C17 C 0.2006(2) 0.80599(11) 0.41880(10) 0.0206(4) Uani 1 1 d . . . . .
H17 H 0.2320 0.7913 0.3823 0.025 Uiso 1 1 calc R . . . .
C18 C 0.0562(2) 0.83659(13) 0.41558(10) 0.0266(5) Uani 1 1 d . . . . .
H18 H -0.0081 0.8426 0.3777 0.032 Uiso 1 1 calc R . . . .
C19 C 0.0085(2) 0.85833(12) 0.46992(11) 0.0251(5) Uani 1 1 d . . . . .
H19 H -0.0895 0.8778 0.4691 0.030 Uiso 1 1 calc R . . . .
C20 C 0.1081(2) 0.85071(11) 0.52503(10) 0.0207(4) Uani 1 1 d . . . . .
H20 H 0.0783 0.8657 0.5617 0.025 Uiso 1 1 calc R . . . .
C21 C 0.2532(2) 0.82054(10) 0.52562(9) 0.0157(4) Uani 1 1 d . . . . .
C22 C 0.8410(2) 0.68513(12) 0.50765(10) 0.0228(4) Uani 1 1 d . . . . .
H22 H 0.8233 0.6732 0.4659 0.027 Uiso 1 1 calc R . . . .
C23 C 0.9787(3) 0.66459(13) 0.54340(11) 0.0296(5) Uani 1 1 d . . . . .
H23 H 1.0513 0.6385 0.5261 0.036 Uiso 1 1 calc R . . . .
C24 C 1.0078(3) 0.68313(14) 0.60538(11) 0.0317(5) Uani 1 1 d . . . . .
H24 H 1.1006 0.6704 0.6301 0.038 Uiso 1 1 calc R . . . .
C25 C 0.8961(3) 0.72085(13) 0.62975(11) 0.0269(5) Uani 1 1 d . . . . .
H25 H 0.9130 0.7336 0.6713 0.032 Uiso 1 1 calc R . . . .
C26 C 0.7584(2) 0.73963(11) 0.59205(10) 0.0183(4) Uani 1 1 d . . . . .
C27 C 0.6299(2) 0.77667(10) 0.61417(9) 0.0168(4) Uani 1 1 d . . . . .
C28 C 0.6266(2) 0.80364(11) 0.67263(9) 0.0188(4) Uani 1 1 d . . . . .
H28 H 0.7138 0.8000 0.7030 0.023 Uiso 1 1 calc R . . . .
C29 C 0.4924(2) 0.83635(10) 0.68621(9) 0.0178(4) Uani 1 1 d . . . . .
C30 C 0.3639(2) 0.84124(11) 0.63913(9) 0.0179(4) Uani 1 1 d . . . . .
H30 H 0.2728 0.8621 0.6470 0.022 Uiso 1 1 calc R . . . .
C31 C 0.3722(2) 0.81502(10) 0.58087(9) 0.0159(4) Uani 1 1 d . . . . .
C32 C 0.4844(2) 0.86588(11) 0.74830(9) 0.0193(4) Uani 1 1 d . . . . .
C33 C 0.4104(3) 0.93091(12) 0.75469(11) 0.0294(5) Uani 1 1 d . . . . .
H33 H 0.3679 0.9565 0.7195 0.035 Uiso 1 1 calc R . . . .
C34 C 0.3984(3) 0.95868(13) 0.81240(11) 0.0320(5) Uani 1 1 d . . . . .
H34 H 0.3496 1.0025 0.8164 0.038 Uiso 1 1 calc R . . . .
C35 C 0.4606(3) 0.91943(12) 0.86321(10) 0.0247(5) Uani 1 1 d . . . . .
C36 C 0.5352(3) 0.85513(13) 0.85956(10) 0.0280(5) Uani 1 1 d . . . . .
H36 H 0.5768 0.8300 0.8951 0.034 Uiso 1 1 calc R . . . .
C37 C 0.5472(3) 0.82838(12) 0.80153(10) 0.0248(5) Uani 1 1 d . . . . .
H37 H 0.5978 0.7849 0.7982 0.030 Uiso 1 1 calc R . . . .
P1 P 0.47731(8) 0.60760(3) 0.70865(3) 0.03280(15) Uani 1 1 d . . . . .
F2 F 0.5756(3) 0.53648(9) 0.72754(8) 0.0684(6) Uani 1 1 d . . . . .
F3 F 0.3842(2) 0.67859(10) 0.68784(12) 0.0795(7) Uani 1 1 d . . . . .
F4 F 0.5900(2) 0.62500(10) 0.66099(8) 0.0555(5) Uani 1 1 d . . . . .
F5 F 0.36972(19) 0.56218(9) 0.65604(8) 0.0495(4) Uani 1 1 d . . . . .
F6 F 0.3682(3) 0.58917(13) 0.75614(12) 0.1063(10) Uani 1 1 d . . . . .
F7 F 0.5879(3) 0.65186(10) 0.76072(9) 0.0672(6) Uani 1 1 d . . . . .
N6 N 0.5341(3) 0.41822(15) 0.84951(12) 0.0514(6) Uani 1 1 d . . . . .
C38 C 0.7700(3) 0.50401(16) 0.85237(15) 0.0500(7) Uani 1 1 d . . . . .
H38A H 0.7396 0.5455 0.8272 0.075 Uiso 1 1 calc GR . . . .
H38B H 0.8510 0.4789 0.8367 0.075 Uiso 1 1 calc GR . . . .
H38C H 0.8067 0.5190 0.8941 0.075 Uiso 1 1 calc GR . . . .
C39 C 0.6370(3) 0.45611(15) 0.85108(12) 0.0378(6) Uani 1 1 d . . . . .

loop_
_atom_site_aniso_label
_atom_site_aniso_U_11
_atom_site_aniso_U_22
_atom_site_aniso_U_33
_atom_site_aniso_U_23
_atom_site_aniso_U_13
_atom_site_aniso_U_12
Ru1 0.01387(8) 0.01493(8) 0.01213(9) -0.00088(6) 0.00318(6) 0.00136(6)
F1 0.0441(8) 0.0442(8) 0.0181(7) -0.0102(6) 0.0095(6) 0.0082(7)
N1 0.0169(8) 0.0198(8) 0.0141(8) -0.0002(7) 0.0028(6) 0.0039(7)
N2 0.0164(8) 0.0205(8) 0.0190(9) 0.0010(7) 0.0026(7) 0.0032(7)
N3 0.0141(8) 0.0160(8) 0.0152(8) -0.0006(6) 0.0019(6) 0.0000(6)
N4 0.0161(8) 0.0140(8) 0.0141(8) 0.0011(6) 0.0037(6) 0.0015(6)
N5 0.0161(8) 0.0165(8) 0.0181(9) 0.0009(7) 0.0037(7) 0.0014(6)
C1 0.0118(9) 0.0182(9) 0.0195(10) 0.0013(8) 0.0018(7) 0.0036(7)
C2 0.0179(10) 0.0215(10) 0.0229(11) -0.0018(8) 0.0045(8) 0.0011(8)
C3 0.0234(11) 0.0180(10) 0.0357(13) -0.0004(9) 0.0025(9) 0.0015(8)
C4 0.0242(11) 0.0218(11) 0.0342(13) 0.0113(9) 0.0029(9) -0.0002(9)
C5 0.0219(11) 0.0293(11) 0.0208(11) 0.0088(9) 0.0040(8) 0.0027(9)
C6 0.0149(9) 0.0231(10) 0.0189(11) 0.0027(8) 0.0020(8) 0.0035(8)
C7 0.0180(10) 0.0239(10) 0.0159(10) 0.0030(8) 0.0035(8) 0.0028(8)
C8 0.0298(12) 0.0335(12) 0.0182(11) 0.0036(9) 0.0078(9) 0.0027(10)
C9 0.0397(14) 0.0381(13) 0.0178(12) -0.0030(10) 0.0100(10) 0.0075(11)
C10 0.0347(13) 0.0269(11) 0.0206(12) -0.0069(9) 0.0043(9) 0.0052(10)
C11 0.0203(10) 0.0216(10) 0.0181(11) -0.0019(8) 0.0014(8) 0.0041(8)
C12 0.0201(10) 0.0200(10) 0.0206(11) -0.0015(8) 0.0026(8) 0.0047(8)
C13 0.0299(12) 0.0210(10) 0.0275(12) -0.0069(9) 0.0029(9) 0.0032(9)
C14 0.0267(12) 0.0188(11) 0.0442(15) -0.0017(10) 0.0048(10) -0.0025(9)
C15 0.0234(11) 0.0250(11) 0.0350(14) 0.0073(10) 0.0084(9) -0.0001(9)
C16 0.0202(10) 0.0251(11) 0.0228(11) 0.0036(9) 0.0058(8) 0.0024(8)
C17 0.0210(10) 0.0243(10) 0.0164(11) -0.0032(8) 0.0026(8) -0.0011(8)
C18 0.0191(11) 0.0379(13) 0.0203(11) -0.0017(9) -0.0042(8) 0.0044(9)
C19 0.0158(10) 0.0308(12) 0.0280(12) -0.0008(9) 0.0020(9) 0.0053(9)
C20 0.0169(10) 0.0246(10) 0.0210(11) -0.0008(8) 0.0044(8) 0.0023(8)
C21 0.0173(9) 0.0149(9) 0.0150(10) 0.0006(7) 0.0030(7) -0.0008(7)
C22 0.0206(10) 0.0272(11) 0.0216(11) -0.0021(9) 0.0063(8) 0.0049(9)
C23 0.0199(11) 0.0368(13) 0.0334(14) -0.0023(10) 0.0077(9) 0.0103(9)
C24 0.0183(11) 0.0418(14) 0.0328(14) -0.0001(11) -0.0019(9) 0.0107(10)
C25 0.0228(11) 0.0346(12) 0.0215(12) -0.0017(9) -0.0012(9) 0.0061(9)
C26 0.0181(10) 0.0187(10) 0.0180(10) 0.0005(8) 0.0028(8) 0.0005(8)
C27 0.0178(10) 0.0158(9) 0.0166(10) 0.0009(8) 0.0019(8) 0.0005(8)
C28 0.0202(10) 0.0196(10) 0.0156(10) 0.0001(8) 0.0002(8) 0.0015(8)
C29 0.0231(10) 0.0158(9) 0.0147(10) 0.0010(7) 0.0035(8) 0.0013(8)
C30 0.0190(10) 0.0177(9) 0.0178(10) 0.0007(8) 0.0052(8) 0.0031(8)
C31 0.0172(9) 0.0140(9) 0.0175(10) 0.0015(7) 0.0059(8) 0.0010(7)
C32 0.0210(10) 0.0212(10) 0.0157(10) -0.0017(8) 0.0027(8) 0.0003(8)
C33 0.0423(14) 0.0268(11) 0.0178(11) 0.0012(9) 0.0016(10) 0.0128(10)
C34 0.0424(14) 0.0287(12) 0.0248(13) -0.0045(10) 0.0058(10) 0.0146(10)
C35 0.0259(11) 0.0326(12) 0.0162(11) -0.0081(9) 0.0054(8) 0.0015(9)
C36 0.0374(13) 0.0293(12) 0.0165(11) 0.0016(9) 0.0023(9) 0.0056(10)
C37 0.0315(12) 0.0231(11) 0.0195(11) -0.0008(8) 0.0035(9) 0.0079(9)
P1 0.0484(4) 0.0227(3) 0.0295(4) 0.0001(2) 0.0127(3) -0.0003(3)
F2 0.1230(18) 0.0328(9) 0.0419(10) -0.0028(7) -0.0085(10) 0.0204(10)
F3 0.0475(11) 0.0385(10) 0.145(2) 0.0126(12) -0.0045(12) 0.0088(8)
F4 0.0498(10) 0.0640(11) 0.0561(11) -0.0020(9) 0.0190(8) -0.0208(9)
F5 0.0491(10) 0.0555(10) 0.0446(10) -0.0021(8) 0.0103(8) -0.0245(8)
F6 0.165(3) 0.0845(16) 0.0988(19) -0.0371(14) 0.1069(19) -0.0486(17)
F7 0.1039(16) 0.0410(10) 0.0506(11) -0.0196(8) -0.0045(10) -0.0020(10)
N6 0.0589(16) 0.0540(16) 0.0453(15) 0.0088(12) 0.0199(12) -0.0071(13)
C38 0.0459(17) 0.0463(17) 0.0542(19) 0.0095(14) -0.0018(14) -0.0013(14)
C39 0.0470(16) 0.0385(14) 0.0286(14) 0.0073(11) 0.0086(11) 0.0087(13)

loop_
_atom_type_symbol
_atom_type_description
_atom_type_scat_dispersion_real
_atom_type_scat_dispersion_imag
_atom_type_scat_source
C C 0.0033 0.0016 'International Tables Vol C Tables 4.2.6.8 and 6.1.1.4'
H H 0.0000 0.0000 'International Tables Vol C Tables 4.2.6.8 and 6.1.1.4'
F F 0.0171 0.0103 'International Tables Vol C Tables 4.2.6.8 and 6.1.1.4'
N N 0.0061 0.0033 'International Tables Vol C Tables 4.2.6.8 and 6.1.1.4'
P P 0.1023 0.0942 'International Tables Vol C Tables 4.2.6.8 and 6.1.1.4'
Ru Ru -1.2594 0.8363 'International Tables Vol C Tables 4.2.6.8 and 6.1.1.4'

loop_
_citation_id
_citation_doi
_citation_year
1 10.1039/D0DT01412E 2020

loop_
_geom_angle_atom_site_label_1
_geom_angle_atom_site_label_2
_geom_angle_atom_site_label_3
_geom_angle
_geom_angle_site_symmetry_1
_geom_angle_site_symmetry_3
_geom_angle_publ_flag
N1 Ru1 N2 76.58(7) . . ?
N1 Ru1 N3 101.90(7) . . ?
N1 Ru1 N5 99.93(7) . . ?
N1 Ru1 C1 79.89(8) . . ?
N3 Ru1 N2 93.38(6) . . ?
N3 Ru1 N5 158.10(7) . . ?
N4 Ru1 N1 175.82(7) . . ?
N4 Ru1 N2 107.40(7) . . ?
N4 Ru1 N3 79.36(7) . . ?
N4 Ru1 N5 78.74(7) . . ?
N4 Ru1 C1 96.19(7) . . ?
N5 Ru1 N2 93.34(6) . . ?
C1 Ru1 N2 156.31(8) . . ?
C1 Ru1 N3 88.76(7) . . ?
C1 Ru1 N5 93.37(7) . . ?
C7 N1 Ru1 118.29(14) . . ?
C11 N1 Ru1 120.44(14) . . ?
C11 N1 C7 121.21(18) . . ?
C12 N2 Ru1 114.37(13) . . ?
C16 N2 Ru1 127.03(15) . . ?
C16 N2 C12 118.49(18) . . ?
C17 N3 Ru1 127.65(14) . . ?
C17 N3 C21 118.01(17) . . ?
C21 N3 Ru1 114.28(12) . . ?
C27 N4 Ru1 120.17(13) . . ?
C27 N4 C31 120.24(17) . . ?
C31 N4 Ru1 119.42(13) . . ?
C22 N5 Ru1 127.35(14) . . ?
C22 N5 C26 118.23(17) . . ?
C26 N5 Ru1 114.39(13) . . ?
C2 C1 Ru1 129.20(16) . . ?
C2 C1 C6 117.02(19) . . ?
C6 C1 Ru1 113.74(14) . . ?
C1 C2 H2 119.2 . . ?
C3 C2 C1 121.7(2) . . ?
C3 C2 H2 119.2 . . ?
C2 C3 H3 119.9 . . ?
C2 C3 C4 120.3(2) . . ?
C4 C3 H3 119.9 . . ?
C3 C4 H4 120.1 . . ?
C5 C4 C3 119.9(2) . . ?
C5 C4 H4 120.1 . . ?
C4 C5 H5 120.0 . . ?
C4 C5 C6 120.0(2) . . ?
C6 C5 H5 120.0 . . ?
C1 C6 C7 115.64(18) . . ?
C5 C6 C1 121.1(2) . . ?
C5 C6 C7 123.21(19) . . ?
N1 C7 C6 112.30(18) . . ?
N1 C7 C8 119.8(2) . . ?
C8 C7 C6 127.9(2) . . ?
C7 C8 H8 120.4 . . ?
C9 C8 C7 119.3(2) . . ?
C9 C8 H8 120.4 . . ?
C8 C9 H9 119.8 . . ?
C8 C9 C10 120.3(2) . . ?
C10 C9 H9 119.8 . . ?
C9 C10 H10 120.6 . . ?
C11 C10 C9 118.8(2) . . ?
C11 C10 H10 120.6 . . ?
N1 C11 C10 120.6(2) . . ?
N1 C11 C12 113.26(18) . . ?
C10 C11 C12 126.2(2) . . ?
N2 C12 C11 115.17(18) . . ?
N2 C12 C13 121.3(2) . . ?
C13 C12 C11 123.4(2) . . ?
C12 C13 H13 120.3 . . ?
C14 C13 C12 119.4(2) . . ?
C14 C13 H13 120.3 . . ?
C13 C14 H14 120.4 . . ?
C13 C14 C15 119.2(2) . . ?
C15 C14 H14 120.4 . . ?
C14 C15 H15 120.4 . . ?
C14 C15 C16 119.2(2) . . ?
C16 C15 H15 120.4 . . ?
N2 C16 C15 122.3(2) . . ?
N2 C16 H16 118.8 . . ?
C15 C16 H16 118.8 . . ?
N3 C17 H17 118.5 . . ?
N3 C17 C18 122.97(19) . . ?
C18 C17 H17 118.5 . . ?
C17 C18 H18 120.6 . . ?
C17 C18 C19 118.8(2) . . ?
C19 C18 H18 120.6 . . ?
C18 C19 H19 120.4 . . ?
C20 C19 C18 119.23(19) . . ?
C20 C19 H19 120.4 . . ?
C19 C20 H20 120.2 . . ?
C19 C20 C21 119.7(2) . . ?
C21 C20 H20 120.2 . . ?
N3 C21 C20 121.25(18) . . ?
N3 C21 C31 114.60(17) . . ?
C20 C21 C31 124.08(18) . . ?
N5 C22 H22 118.7 . . ?
N5 C22 C23 122.6(2) . . ?
C23 C22 H22 118.7 . . ?
C22 C23 H23 120.3 . . ?
C22 C23 C24 119.4(2) . . ?
C24 C23 H23 120.3 . . ?
C23 C24 H24 120.7 . . ?
C25 C24 C23 118.7(2) . . ?
C25 C24 H24 120.7 . . ?
C24 C25 H25 120.1 . . ?
C24 C25 C26 119.8(2) . . ?
C26 C25 H25 120.1 . . ?
N5 C26 C25 121.31(19) . . ?
N5 C26 C27 114.75(17) . . ?
C25 C26 C27 123.9(2) . . ?
N4 C27 C26 111.69(17) . . ?
N4 C27 C28 120.53(18) . . ?
C28 C27 C26 127.78(18) . . ?
C27 C28 H28 119.9 . . ?
C27 C28 C29 120.27(18) . . ?
C29 C28 H28 119.9 . . ?
C28 C29 C32 121.83(18) . . ?
C30 C29 C28 118.17(18) . . ?
C30 C29 C32 120.00(18) . . ?
C29 C30 H30 120.0 . . ?
C31 C30 C29 120.04(18) . . ?
C31 C30 H30 120.0 . . ?
N4 C31 C21 112.25(17) . . ?
N4 C31 C30 120.71(18) . . ?
C30 C31 C21 126.96(18) . . ?
C33 C32 C29 120.61(19) . . ?
C33 C32 C37 118.4(2) . . ?
C37 C32 C29 120.99(19) . . ?
C32 C33 H33 119.2 . . ?
C32 C33 C34 121.5(2) . . ?
C34 C33 H33 119.2 . . ?
C33 C34 H34 121.1 . . ?
C35 C34 C33 117.8(2) . . ?
C35 C34 H34 121.1 . . ?
F1 C35 C34 118.6(2) . . ?
F1 C35 C36 118.4(2) . . ?
C34 C35 C36 123.1(2) . . ?
C35 C36 H36 120.8 . . ?
C35 C36 C37 118.4(2) . . ?
C37 C36 H36 120.8 . . ?
C32 C37 H37 119.6 . . ?
C36 C37 C32 120.8(2) . . ?
C36 C37 H37 119.6 . . ?
F2 P1 F5 88.82(10) . . ?
F2 P1 F7 90.14(10) . . ?
F3 P1 F2 177.65(13) . . ?
F3 P1 F4 89.32(12) . . ?
F3 P1 F5 90.96(11) . . ?
F3 P1 F7 90.04(11) . . ?
F4 P1 F2 88.35(11) . . ?
F4 P1 F5 89.29(9) . . ?
F4 P1 F7 89.86(11) . . ?
F6 P1 F2 90.54(14) . . ?
F6 P1 F3 91.80(15) . . ?
F6 P1 F4 178.88(15) . . ?
F6 P1 F5 90.81(12) . . ?
F6 P1 F7 90.02(13) . . ?
F7 P1 F5 178.68(11) . . ?
H38A C38 H38B 109.5 . . ?
H38A C38 H38C 109.5 . . ?
H38B C38 H38C 109.5 . . ?
C39 C38 H38A 109.5 . . ?
C39 C38 H38B 109.5 . . ?
C39 C38 H38C 109.5 . . ?
N6 C39 C38 179.1(3) . . ?

loop_
_geom_bond_atom_site_label_1
_geom_bond_atom_site_label_2
_geom_bond_distance
_geom_bond_site_symmetry_2
_geom_bond_publ_flag
Ru1 N1 2.0213(17) . ?
Ru1 N2 2.1592(17) . ?
Ru1 N3 2.0503(16) . ?
Ru1 N4 1.9490(16) . ?
Ru1 N5 2.0621(16) . ?
Ru1 C1 2.033(2) . ?
F1 C35 1.364(2) . ?
N1 C7 1.361(3) . ?
N1 C11 1.355(3) . ?
N2 C12 1.361(3) . ?
N2 C16 1.349(3) . ?
N3 C17 1.346(3) . ?
N3 C21 1.372(3) . ?
N4 C27 1.362(2) . ?
N4 C31 1.365(2) . ?
N5 C22 1.350(3) . ?
N5 C26 1.366(3) . ?
C1 C2 1.399(3) . ?
C1 C6 1.419(3) . ?
C2 H2 0.9300 . ?
C2 C3 1.384(3) . ?
C3 H3 0.9300 . ?
C3 C4 1.391(3) . ?
C4 H4 0.9300 . ?
C4 C5 1.381(3) . ?
C5 H5 0.9300 . ?
C5 C6 1.396(3) . ?
C6 C7 1.472(3) . ?
C7 C8 1.391(3) . ?
C8 H8 0.9300 . ?
C8 C9 1.383(3) . ?
C9 H9 0.9300 . ?
C9 C10 1.390(3) . ?
C10 H10 0.9300 . ?
C10 C11 1.386(3) . ?
C11 C12 1.477(3) . ?
C12 C13 1.392(3) . ?
C13 H13 0.9300 . ?
C13 C14 1.380(3) . ?
C14 H14 0.9300 . ?
C14 C15 1.380(3) . ?
C15 H15 0.9300 . ?
C15 C16 1.381(3) . ?
C16 H16 0.9300 . ?
C17 H17 0.9300 . ?
C17 C18 1.379(3) . ?
C18 H18 0.9300 . ?
C18 C19 1.389(3) . ?
C19 H19 0.9300 . ?
C19 C20 1.376(3) . ?
C20 H20 0.9300 . ?
C20 C21 1.388(3) . ?
C21 C31 1.466(3) . ?
C22 H22 0.9300 . ?
C22 C23 1.379(3) . ?
C23 H23 0.9300 . ?
C23 C24 1.386(3) . ?
C24 H24 0.9300 . ?
C24 C25 1.383(3) . ?
C25 H25 0.9300 . ?
C25 C26 1.389(3) . ?
C26 C27 1.470(3) . ?
C27 C28 1.383(3) . ?
C28 H28 0.9300 . ?
C28 C29 1.399(3) . ?
C29 C30 1.399(3) . ?
C29 C32 1.482(3) . ?
C30 H30 0.9300 . ?
C30 C31 1.382(3) . ?
C32 C33 1.388(3) . ?
C32 C37 1.392(3) . ?
C33 H33 0.9300 . ?
C33 C34 1.389(3) . ?
C34 H34 0.9300 . ?
C34 C35 1.368(3) . ?
C35 C36 1.370(3) . ?
C36 H36 0.9300 . ?
C36 C37 1.388(3) . ?
C37 H37 0.9300 . ?
P1 F2 1.5932(18) . ?
P1 F3 1.5769(19) . ?
P1 F4 1.5879(18) . ?
P1 F5 1.6035(17) . ?
P1 F6 1.566(2) . ?
P1 F7 1.5976(19) . ?
N6 C39 1.140(4) . ?
C38 H38A 0.9600 . ?
C38 H38B 0.9600 . ?
C38 H38C 0.9600 . ?
C38 C39 1.462(4) . ?
